data_2015927
loop_
_publ_author_name
'Wojciechowski, Jakub'
'Krawczyk, Henryk'
'\'Sliwi\'nski, Marcin'
'Kafarska, Karolina'
'Wolf, Wojciech M.'

_publ_section_title
;X-ray investigations of bicyclic \a-methylene-\d-valerolactones. V.
 (4a<i>S</i>,7<i>R</i>,8a<i>R</i>)-7-Isopropenyl-4a-methyl-3-methyleneperhydrochromen-2-one
;
_journal_coeditor_code AV3076
_journal_issue 5
_journal_name_full 'Acta Crystallographica Section C'
_journal_page_first o280
_journal_page_last o282
_journal_paper_doi 10.1107/S0108270107011821
_journal_volume 63
_journal_year 2007
_chemical_formula_iupac 'C14 H20 O2'
_chemical_formula_moiety 'C14 H20 O2'
_chemical_formula_sum 'C14 H20 O2'
_chemical_formula_weight 220.30
_chemical_name_systematic
;
(4aS,7R,8aR)-7-Isopropenyl-4a-methyl-3-methyleneperhydrochromen-2-one
;
_space_group_IT_number 19
_space_group_name_Hall 'P 2ac 2ab'
_symmetry_cell_setting orthorhombic
_symmetry_space_group_name_Hall 'P 2ac 2ab'
_symmetry_space_group_name_H-M 'P 21 21 21'
_atom_sites_solution_hydrogens geom
_atom_sites_solution_primary direct
_atom_sites_solution_secondary difmap
_audit_creation_method SHELXL97
_cell_angle_alpha 90.00
_cell_angle_beta 90.00
_cell_angle_gamma 90.00
_cell_formula_units_Z 4
_cell_length_a 6.44510(10)
_cell_length_b 13.9619(2)
_cell_length_c 14.0081(2)
_cell_measurement_reflns_used 5207
_cell_measurement_temperature 293(2)
_cell_measurement_theta_max 71.01
_cell_measurement_theta_min 6.32
_cell_volume 1260.53(3)
_computing_cell_refinement SMART
_computing_data_collection 'SMART (Bruker, 2003)'
_computing_data_reduction 'SAINT-Plus (Bruker, 2003)'
_computing_molecular_graphics SHELXTL
_computing_publication_material SHELXTL
_computing_structure_refinement SHELXTL
_computing_structure_solution 'SHELXTL (Bruker, 2003)'
_diffrn_ambient_temperature 293(2)
_diffrn_measured_fraction_theta_full 0.996
_diffrn_measured_fraction_theta_max 0.996
_diffrn_measurement_device_type 'Bruker SMART APEX CCD area-detector'
_diffrn_measurement_method \w
_diffrn_radiation_monochromator graphite
_diffrn_radiation_source 'fine-focus sealed tube'
_diffrn_radiation_type CuK\a
_diffrn_radiation_wavelength 1.54178
_diffrn_reflns_av_R_equivalents 0.0187
_diffrn_reflns_av_sigmaI/netI 0.0163
_diffrn_reflns_limit_h_max 7
_diffrn_reflns_limit_h_min -7
_diffrn_reflns_limit_k_max 17
_diffrn_reflns_limit_k_min -16
_diffrn_reflns_limit_l_max 16
_diffrn_reflns_limit_l_min -17
_diffrn_reflns_number 14510
_diffrn_reflns_theta_full 71.01
_diffrn_reflns_theta_max 71.01
_diffrn_reflns_theta_min 4.47
_diffrn_standards_decay_% 0
_diffrn_standards_number 0
_exptl_absorpt_coefficient_mu 0.596
_exptl_absorpt_correction_T_max 0.9428
_exptl_absorpt_correction_T_min 0.8762
_exptl_absorpt_correction_type multi-scan
_exptl_absorpt_process_details '(SHELXTL; Bruker, 2003)'
_exptl_crystal_colour colourless
_exptl_crystal_density_diffrn 1.161
_exptl_crystal_density_method 'not measured'
_exptl_crystal_description prism
_exptl_crystal_F_000 480
_exptl_crystal_size_max 0.35
_exptl_crystal_size_mid 0.20
_exptl_crystal_size_min 0.10
_refine_diff_density_max 0.144
_refine_diff_density_min -0.143
_refine_ls_abs_structure_details 'Flack (1983), with 933 Friedel pairs'
_refine_ls_abs_structure_Flack 0.0(2)
_refine_ls_extinction_coef 0.0043(9)
_refine_ls_extinction_expression Fc^*^=kFc[1+0.001xFc^2^\l^3^/sin(2\q)]^-1/4^
_refine_ls_extinction_method 'SHELXTL (Bruker, 2003)'
_refine_ls_goodness_of_fit_ref 1.054
_refine_ls_hydrogen_treatment mixed
_refine_ls_matrix_type full
_refine_ls_number_parameters 211
_refine_ls_number_reflns 2404
_refine_ls_number_restraints 0
_refine_ls_restrained_S_all 1.054
_refine_ls_R_factor_all 0.0345
_refine_ls_R_factor_gt 0.0341
_refine_ls_shift/su_max 0.006
_refine_ls_shift/su_mean 0.001
_refine_ls_structure_factor_coef Fsqd
_refine_ls_weighting_details 'calc w = 1/[\s^2^(Fo^2^)+(0.0627P)^2^+0.0879P] where P=(Fo^2^+2Fc^2^)/3'
_refine_ls_weighting_scheme calc
_refine_ls_wR_factor_gt 0.0969
_refine_ls_wR_factor_ref 0.0974
_reflns_number_gt 2362
_reflns_number_total 2404
_reflns_threshold_expression I>2\s(I)
_cod_data_source_file av3076.cif
_cod_data_source_block V
_cod_database_code 2015927
_cod_database_fobs_code 2015927

loop_
_symmetry_equiv_pos_as_xyz
'x, y, z'
'-x+1/2, -y, z+1/2'
'-x, y+1/2, -z+1/2'
'x+1/2, -y+1/2, -z'

loop_
_atom_site_type_symbol
_atom_site_label
_atom_site_fract_x
_atom_site_fract_y
_atom_site_fract_z
_atom_site_U_iso_or_equiv
_atom_site_adp_type
_atom_site_calc_flag
_atom_site_refinement_flags
_atom_site_occupancy
O O1 0.24221(16) 0.14905(8) 0.46270(6) 0.0616(3) Uani d . 1
O O2 0.2594(2) 0.09988(13) 0.61025(8) 0.0934(5) Uani d . 1
C C1 0.34711(19) 0.17901(9) 0.37539(9) 0.0463(3) Uani d . 1
C C2 0.3514(3) 0.11511(11) 0.53709(10) 0.0607(4) Uani d . 1
C C3 0.5783(2) 0.09699(10) 0.52438(10) 0.0558(3) Uani d . 1
C C4 0.6806(4) 0.06331(15) 0.59859(14) 0.0776(5) Uani d . 1
C C5 0.6777(2) 0.11617(11) 0.42942(11) 0.0575(3) Uani d . 1
C C6 0.5202(2) 0.11055(9) 0.34789(9) 0.0488(3) Uani d . 1
C C7 0.6136(2) 0.14868(14) 0.25465(11) 0.0612(4) Uani d . 1
C C8 0.4542(2) 0.15914(13) 0.17503(10) 0.0623(4) Uani d . 1
C C9 0.2776(2) 0.22594(10) 0.20560(9) 0.0512(3) Uani d . 1
C C10 0.1818(2) 0.19015(10) 0.29952(9) 0.0494(3) Uani d . 1
C C11 0.4454(3) 0.00745(10) 0.33590(12) 0.0658(4) Uani d . 1
C C12 0.1109(2) 0.24099(11) 0.13121(10) 0.0570(3) Uani d . 1
C C13 -0.0006(4) 0.33299(15) 0.13465(17) 0.0894(6) Uani d . 1
C C14 0.0569(3) 0.17350(15) 0.06828(12) 0.0717(4) Uani d . 1
H H11 0.406(2) 0.2413(10) 0.3895(9) 0.045(3) Uiso d . 1
H H41 0.609(3) 0.0522(14) 0.6575(14) 0.075(5) Uiso d . 1
H H42 0.823(5) 0.047(2) 0.5893(18) 0.114(8) Uiso d . 1
H H51 0.741(3) 0.1839(12) 0.4312(11) 0.058(4) Uiso d . 1
H H52 0.791(3) 0.0723(14) 0.4181(13) 0.078(5) Uiso d . 1
H H71 0.668(3) 0.2100(13) 0.2679(12) 0.060(4) Uiso d . 1
H H72 0.732(4) 0.1077(16) 0.2325(14) 0.084(6) Uiso d . 1
H H81 0.403(3) 0.0933(14) 0.1536(13) 0.076(5) Uiso d . 1
H H82 0.524(3) 0.1857(14) 0.1191(13) 0.082(6) Uiso d . 1
H H91 0.330(3) 0.2898(12) 0.2211(11) 0.057(4) Uiso d . 1
H H101 0.113(3) 0.1295(12) 0.2878(11) 0.056(4) Uiso d . 1
H H102 0.071(3) 0.2349(11) 0.3228(10) 0.052(4) Uiso d . 1
H H111 0.3856 -0.0145 0.3947 0.086(6) Uiso calc R 1
H H112 0.5607 -0.0327 0.3192 0.126(9) Uiso calc R 1
H H113 0.3429 0.0048 0.2862 0.089(6) Uiso calc R 1
H H131 0.0925 0.3839 0.1178 0.133(10) Uiso calc R 1
H H132 -0.0527 0.3434 0.1980 0.113(9) Uiso calc R 1
H H133 -0.1142 0.3316 0.0904 0.111(8) Uiso calc R 1
H H141 -0.062(3) 0.1831(13) 0.0286(13) 0.071(5) Uiso d . 1
H H142 0.131(4) 0.1139(19) 0.0662(17) 0.106(7) Uiso d . 1

loop_
_atom_site_aniso_label
_atom_site_aniso_U_11
_atom_site_aniso_U_22
_atom_site_aniso_U_33
_atom_site_aniso_U_12
_atom_site_aniso_U_13
_atom_site_aniso_U_23
O1 0.0517(5) 0.0867(7) 0.0466(5) 0.0080(5) 0.0059(4) 0.0064(4)
O2 0.0829(8) 0.1415(12) 0.0557(6) 0.0078(9) 0.0081(7) 0.0230(7)
C1 0.0435(6) 0.0502(6) 0.0451(6) -0.0004(5) 0.0019(5) -0.0008(5)
C2 0.0642(9) 0.0703(8) 0.0475(7) 0.0006(7) -0.0001(6) 0.0034(6)
C3 0.0609(8) 0.0489(6) 0.0575(7) -0.0017(6) -0.0104(7) -0.0013(5)
C4 0.0820(12) 0.0824(11) 0.0684(10) 0.0101(10) -0.0138(10) 0.0108(8)
C5 0.0461(7) 0.0645(8) 0.0620(8) 0.0015(6) -0.0060(6) 0.0011(6)
C6 0.0417(6) 0.0522(7) 0.0525(7) 0.0004(5) -0.0011(5) -0.0017(5)
C7 0.0405(7) 0.0840(10) 0.0591(8) 0.0042(7) 0.0087(6) 0.0032(7)
C8 0.0499(7) 0.0870(11) 0.0501(7) 0.0032(7) 0.0088(6) 0.0063(7)
C9 0.0474(7) 0.0548(7) 0.0514(7) -0.0040(5) 0.0013(6) 0.0057(5)
C10 0.0409(6) 0.0574(7) 0.0498(7) 0.0029(5) 0.0028(5) 0.0002(6)
C11 0.0769(10) 0.0513(7) 0.0691(9) 0.0033(7) -0.0119(8) -0.0068(6)
C12 0.0515(7) 0.0689(8) 0.0506(7) -0.0031(6) 0.0016(6) 0.0114(6)
C13 0.0918(13) 0.0818(12) 0.0947(14) 0.0205(11) -0.0313(12) 0.0038(10)
C14 0.0698(10) 0.0842(11) 0.0611(8) -0.0032(8) -0.0127(8) -0.0001(8)

loop_
_atom_type_symbol
_atom_type_description
_atom_type_scat_dispersion_real
_atom_type_scat_dispersion_imag
_atom_type_scat_source
C C 0.0181 0.0091 'International Tables Vol C Tables 4.2.6.8 and 6.1.1.4'
H H 0.0000 0.0000 'International Tables Vol C Tables 4.2.6.8 and 6.1.1.4'
O O 0.0492 0.0322 'International Tables Vol C Tables 4.2.6.8 and 6.1.1.4'

loop_
_geom_angle_atom_site_label_1
_geom_angle_atom_site_label_2
_geom_angle_atom_site_label_3
_geom_angle
_geom_angle_publ_flag
C2 O1 C1 120.56(10) y
O2 C2 O1 117.68(14) y
O2 C2 C3 123.64(14) y
O1 C2 C3 118.68(13) y
C4 C3 C2 117.12(16) y
C4 C3 C5 123.34(16) y
C2 C3 C5 119.54(13) y
O1 C1 C10 106.97(10) n
O1 C1 C6 111.87(10) n
C10 C1 C6 113.82(10) n
O1 C1 H11 105.6(8) n
C10 C1 H11 109.2(8) n
C6 C1 H11 109.1(8) n
C3 C4 H41 119.8(13) n
C3 C4 H42 117.3(16) n
H41 C4 H42 123(2) n
C3 C5 C6 111.66(12) n
C3 C5 H51 108.1(9) n
C6 C5 H51 109.0(9) n
C3 C5 H52 110.8(11) n
C6 C5 H52 110.2(12) n
H51 C5 H52 106.9(15) n
C1 C6 C11 112.93(12) n
C1 C6 C5 105.42(11) n
C11 C6 C5 109.86(12) n
C1 C6 C7 106.62(12) n
C11 C6 C7 110.94(12) n
C5 C6 C7 110.92(11) n
C8 C7 C6 113.06(11) n
C8 C7 H71 108.0(11) n
C6 C7 H71 107.1(10) n
C8 C7 H72 109.9(12) n
C6 C7 H72 111.4(12) n
H71 C7 H72 107.1(17) n
C7 C8 C9 110.77(12) n
C7 C8 H81 110.2(11) n
C9 C8 H81 113.0(12) n
C7 C8 H82 108.1(12) n
C9 C8 H82 109.7(12) n
H81 C8 H82 104.7(15) n
C12 C9 C8 114.82(11) n
C12 C9 C10 110.47(10) n
C8 C9 C10 109.86(11) n
C12 C9 H91 105.8(10) n
C8 C9 H91 111.2(10) n
C10 C9 H91 104.2(9) n
C1 C10 C9 110.58(10) n
C1 C10 H101 110.6(9) n
C9 C10 H101 108.8(9) n
C1 C10 H102 109.7(8) n
C9 C10 H102 111.2(8) n
H101 C10 H102 105.9(13) n
C6 C11 H111 109.5 n
C6 C11 H112 109.5 n
H111 C11 H112 109.5 n
C6 C11 H113 109.5 n
H111 C11 H113 109.5 n
H112 C11 H113 109.5 n
C14 C12 C13 120.63(16) n
C14 C12 C9 122.82(15) n
C13 C12 C9 116.46(14) n
C12 C13 H131 109.5 n
C12 C13 H132 109.5 n
H131 C13 H132 109.5 n
C12 C13 H133 109.5 n
H131 C13 H133 109.5 n
H132 C13 H133 109.5 n
C12 C14 H141 119.5(11) n
C12 C14 H142 120.0(15) n
H141 C14 H142 120.3(19) n

loop_
_geom_bond_atom_site_label_1
_geom_bond_atom_site_label_2
_geom_bond_distance
_geom_bond_publ_flag
O1 C2 1.3439(17) y
O1 C1 1.4588(14) y
O2 C2 1.203(2) y
C3 C4 1.318(2) y
C3 C5 1.501(2) y
C2 C3 1.495(2) y
C9 C12 1.5115(19) y
C12 C14 1.337(2) y
C12 C13 1.473(2) y
C1 C10 1.5130(18) n
C1 C6 1.5185(18) n
C5 C6 1.5303(18) n
C6 C11 1.5272(19) n
C6 C7 1.5337(19) n
C7 C8 1.524(2) n
C8 C9 1.532(2) n
C9 C10 1.5370(17) n
C1 H11 0.970(15) n
C5 H51 1.029(17) n
C5 H52 0.96(2) n
C7 H71 0.945(18) n
C7 H72 1.00(2) n
C8 H81 1.02(2) n
C8 H82 0.979(19) n
C9 H91 0.977(17) n
C10 H101 0.969(16) n
C10 H102 1.004(16) n
C11 H111 0.9600 n
C11 H112 0.9600 n
C11 H113 0.9600 n
C13 H131 0.9600 n
C13 H132 0.9600 n
C13 H133 0.9600 n
C14 H141 0.955(19) n
C14 H142 0.96(3) n

loop_
_geom_torsion_atom_site_label_1
_geom_torsion_atom_site_label_2
_geom_torsion_atom_site_label_3
_geom_torsion_atom_site_label_4
_geom_torsion
_geom_torsion_publ_flag
O2 C2 C3 C4 -0.7(3) y
O1 C2 C3 C4 -179.70(15) y
C1 C6 C5 C3 54.19(14) y
C6 C5 C3 C2 -24.85(18) y
C5 C3 C2 O1 -0.5(2) y
C3 C2 O1 C1 -7.7(2) y
C2 O1 C1 C6 41.39(16) y
C8 C9 C12 C14 31.9(2) y
C10 C9 C12 C14 -93.00(17) y
C2 O1 C1 C10 166.67(12) n
C1 O1 C2 O2 173.23(15) n
O2 C2 C3 C5 178.54(16) n
C4 C3 C5 C6 154.29(16) n
O1 C1 C6 C11 56.69(14) n
C10 C1 C6 C11 -64.71(15) n
O1 C1 C6 C5 -63.26(13) n
C10 C1 C6 C5 175.33(11) n
O1 C1 C6 C7 178.78(11) n
C10 C1 C6 C7 57.37(14) n
C3 C5 C6 C11 -67.77(16) n
C3 C5 C6 C7 169.22(13) n
C1 C6 C7 C8 -56.85(17) n
C11 C6 C7 C8 66.48(18) n
C5 C6 C7 C8 -171.13(13) n
C6 C7 C8 C9 57.89(18) n
C7 C8 C9 C12 180.00(12) n
C7 C8 C9 C10 -54.78(16) n
O1 C1 C10 C9 177.58(10) n
C6 C1 C10 C9 -58.33(14) n
C12 C9 C10 C1 -177.61(11) n
C8 C9 C10 C1 54.70(15) n
C8 C9 C12 C13 -151.69(16) n
C10 C9 C12 C13 83.41(18) n

loop_
_cod_related_entry_id
_cod_related_entry_database
_cod_related_entry_code
1 ChemSpider 21180675
